data_7227453
loop_
_publ_author_name
'Pharande, Shrikant G.'
'Corrales Escobosa, Alma Rosa'
'G\'amez-Monta\~no, Roc\'io'

_publ_section_title
;
 Endogenous water-triggered and ultrasound accelerated synthesis of
 1,5-disubstituted tetrazoles via a solvent and catalyst-free Ugi-azide
 reaction
;
_journal_issue 5
_journal_name_full 'Green Chem.'
_journal_page_first 1259
_journal_paper_doi 10.1039/C6GC03324E
_journal_volume 19
_journal_year 2017
_chemical_formula_moiety 'C22 H21 N5'
_chemical_formula_sum 'C22 H21 N5'
_chemical_formula_weight 355.44
_chemical_melting_point 409
_chemical_name_systematic N-((1-(2,6-dimethylphenyl)-1H-tetrazol-5-yl)(phenyl)methyl)aniline
_space_group_crystal_system triclinic
_space_group_IT_number 2
_space_group_name_Hall '-P 1'
_space_group_name_H-M_alt 'P -1'
_symmetry_space_group_name_Hall '-P 1'
_symmetry_space_group_name_H-M 'P -1'
_atom_sites_solution_hydrogens mixed
_atom_sites_solution_primary direct
_audit_creation_date 2016-09-17
_audit_creation_method
;
Olex2 1.2
(compiled 2016.09.09 svn.r3337 for OlexSys, GUI svn.r5227)
;
_audit_update_record
;
2016-09-26 deposited with the CCDC.
2017-01-17 downloaded from the CCDC.
;
_cell_angle_alpha 86.787(4)
_cell_angle_beta 75.671(4)
_cell_angle_gamma 82.064(4)
_cell_formula_units_Z 2
_cell_length_a 9.2637(4)
_cell_length_b 10.3529(4)
_cell_length_c 10.4849(5)
_cell_measurement_reflns_used 3324
_cell_measurement_temperature 293
_cell_measurement_theta_max 26.3300
_cell_measurement_theta_min 3.8080
_cell_volume 964.70(7)
_computing_cell_refinement 'CrysAlisPro 1.171.38.43f (Rigaku OD, 2015)'
_computing_data_collection 'CrysAlisPro 1.171.38.43f (Rigaku OD, 2015)'
_computing_data_reduction 'CrysAlisPro 1.171.38.43f (Rigaku OD, 2015)'
_computing_molecular_graphics 'Olex2 (Dolomanov et al., 2009)'
_computing_publication_material 'Olex2 (Dolomanov et al., 2009)'
_computing_structure_refinement 'ShelXL (Sheldrick, 2015)'
_computing_structure_solution 'ShelXS (Sheldrick, 2008)'
_diffrn_ambient_temperature 293
_diffrn_detector 'CCD plate'
_diffrn_detector_area_resol_mean 8.0945
_diffrn_detector_type EosS2
_diffrn_measured_fraction_theta_full 0.993
_diffrn_measured_fraction_theta_max 0.819
_diffrn_measurement_details
;
List of Runs (angles in degrees, time in seconds):

  # Type    Start    End  Width  t~exp~   \w     \q     \k     \f   Frames
#--------------------------------------------------------------------------
  1  \w     -3.00  74.10   0.30   11.76    --   15.81  37.00 -90.00  257
  2  \w     -9.00  79.50   0.30   11.76    --   15.81  77.00 -90.00  295
  3  \w     -9.00  82.20   0.30   11.76    --   15.81  77.00 120.00  304
  4  \w    -44.00  20.20   0.30   11.76    --  -17.84  77.00   0.00  214
  5  \w    -60.00 -35.10   0.30   11.76    --  -17.84 178.00 -30.00   83
  6  \w    -51.00 -21.90   0.30   11.76    --   15.81 -77.00   0.00   97
;
_diffrn_measurement_device 'four-circle diffractometer'
_diffrn_measurement_device_type 'SuperNova, Single source at offset, EosS2'
_diffrn_measurement_method '\w scans'
_diffrn_orient_matrix_type 'CrysAlisPro convention (1999,Acta A55,543-557)'
_diffrn_orient_matrix_UB_11 -0.0226539000
_diffrn_orient_matrix_UB_12 0.0196499000
_diffrn_orient_matrix_UB_13 -0.0587566000
_diffrn_orient_matrix_UB_21 -0.0544771000
_diffrn_orient_matrix_UB_22 0.0489028000
_diffrn_orient_matrix_UB_23 0.0347926000
_diffrn_orient_matrix_UB_31 0.0535615000
_diffrn_orient_matrix_UB_32 0.0448336000
_diffrn_orient_matrix_UB_33 -0.0146557000
_diffrn_radiation_monochromator mirror
_diffrn_radiation_probe x-ray
_diffrn_radiation_type MoK\a
_diffrn_radiation_wavelength 0.71073
_diffrn_reflns_av_R_equivalents 0.0191
_diffrn_reflns_av_unetI/netI 0.0282
_diffrn_reflns_Laue_measured_fraction_full 0.993
_diffrn_reflns_Laue_measured_fraction_max 0.819
_diffrn_reflns_limit_h_max 7
_diffrn_reflns_limit_h_min -12
_diffrn_reflns_limit_k_max 13
_diffrn_reflns_limit_k_min -13
_diffrn_reflns_limit_l_max 11
_diffrn_reflns_limit_l_min -14
_diffrn_reflns_number 8194
_diffrn_reflns_point_group_measured_fraction_full 0.993
_diffrn_reflns_point_group_measured_fraction_max 0.819
_diffrn_reflns_theta_full 25.242
_diffrn_reflns_theta_max 29.563
_diffrn_reflns_theta_min 3.389
_diffrn_source 'micro-focus sealed X-ray tube'
_diffrn_source_type 'SuperNova (Mo) X-ray Source'
_exptl_absorpt_coefficient_mu 0.075
_exptl_absorpt_correction_T_max 1.00000
_exptl_absorpt_correction_T_min 0.91389
_exptl_absorpt_correction_type multi-scan
_exptl_absorpt_process_details
;
CrysAlisPro 1.171.38.43f (Rigaku Oxford Diffraction, 2015)
Empirical absorption correction using spherical harmonics,
 implemented in SCALE3 ABSPACK scaling algorithm.
;
_exptl_crystal_colour colourless
_exptl_crystal_colour_primary colourless
_exptl_crystal_density_diffrn 1.224
_exptl_crystal_description block
_exptl_crystal_F_000 376
_exptl_crystal_recrystallization_method 'Compound was recristalized by using DCM:Hexane (1:1 V/V)'
_exptl_crystal_size_max 0.54
_exptl_crystal_size_mid 0.223
_exptl_crystal_size_min 0.207
_refine_diff_density_max 0.154
_refine_diff_density_min -0.172
_refine_diff_density_rms 0.030
_refine_ls_extinction_coef 0.009(3)
_refine_ls_extinction_expression Fc^*^=kFc[1+0.001xFc^2^\l^3^/sin(2\q)]^-1/4^
_refine_ls_extinction_method 'SHELXL-2014/7 (Sheldrick 2014'
_refine_ls_goodness_of_fit_ref 1.033
_refine_ls_hydrogen_treatment mixed
_refine_ls_matrix_type full
_refine_ls_number_parameters 251
_refine_ls_number_reflns 4432
_refine_ls_number_restraints 0
_refine_ls_restrained_S_all 1.033
_refine_ls_R_factor_all 0.0699
_refine_ls_R_factor_gt 0.0533
_refine_ls_shift/su_max 0.000
_refine_ls_shift/su_mean 0.000
_refine_ls_structure_factor_coef Fsqd
_refine_ls_weighting_details 'w=1/[\s^2^(Fo^2^)+(0.0512P)^2^+0.2061P] where P=(Fo^2^+2Fc^2^)/3'
_refine_ls_weighting_scheme calc
_refine_ls_wR_factor_gt 0.1293
_refine_ls_wR_factor_ref 0.1424
_reflns_Friedel_coverage 0.000
_reflns_number_gt 3323
_reflns_number_total 4432
_reflns_threshold_expression 'I > 2\s(I)'
_cod_data_source_file c6gc03324e2.cif
_cod_data_source_block exp_333
_cod_depositor_comments 'Adding full bibliography for 7227453.cif.'
_cod_original_cell_volume 964.70(8)
_cod_database_code 7227453
_chemical_oxdiff_formula 'C N O H'
_chemical_oxdiff_usercomment Rocio
_shelx_space_group_comment
;
The symmetry employed for this shelxl refinement is uniquely defined
by the following loop, which should always be used as a source of
symmetry information in preference to the above space-group names.
They are only intended as comments.
;
_reflns_odcompleteness_completeness 99.70
_reflns_odcompleteness_iscentric 1
_reflns_odcompleteness_theta 26.32
_olex2_refinement_description
;
1. Fixed Uiso
 At 1.2 times of:
  All C(H) groups, All N(H) groups
 At 1.5 times of:
  All C(H,H,H) groups
2.a Ternary CH refined with riding coordinates:
 C8(H8)
2.b Aromatic/amide H refined with riding coordinates:
 N4(H4), C10(H10), C11(H11), C13(H13), C15(H15), C18(H18), C19(H19), C20(H20),
 C21(H21), C22(H22), C24(H24), C25(H25), C26(H26)
2.c Idealised Me refined as rotating group:
 C23(H23A,H23B,H23C), C27(H27A,H27B,H27C)
;
_shelx_shelxl_version_number 2014/7
_olex2_date_sample_data_collection 2016-09-08
_olex2_submission_special_instructions 'No special instructions were received'
_oxdiff_exptl_absorpt_empirical_details
;
Empirical correction (ABSPACK) includes:
- Absorption correction using spherical harmonics
- Frame scaling
;
_oxdiff_exptl_absorpt_empirical_full_max 1.173
_oxdiff_exptl_absorpt_empirical_full_min 0.768

loop_
_space_group_symop_operation_xyz
'x, y, z'
'-x, -y, -z'

loop_
_atom_site_label
_atom_site_type_symbol
_atom_site_fract_x
_atom_site_fract_y
_atom_site_fract_z
_atom_site_U_iso_or_equiv
_atom_site_adp_type
_atom_site_occupancy
_atom_site_site_symmetry_order
_atom_site_calc_flag
_atom_site_refinement_flags_posn
N0AA N -0.01047(15) 0.81109(13) 0.40509(15) 0.0615(4) Uani 1 1 d .
N1 N 0.17902(14) 0.67579(12) 0.30932(13) 0.0503(3) Uani 1 1 d .
N2 N 0.06473(16) 0.66365(14) 0.25285(15) 0.0630(4) Uani 1 1 d .
N3 N -0.04780(17) 0.74489(15) 0.31100(17) 0.0688(4) Uani 1 1 d .
N4 N 0.13693(17) 0.88459(13) 0.59703(13) 0.0620(4) Uani 1 1 d .
H4 H 0.1291 0.9683 0.5908 0.074 Uiso 1 1 calc R
C0AA C 0.13029(17) 0.76701(14) 0.40239(15) 0.0480(4) Uani 1 1 d .
C3 C 0.34269(17) 0.89220(15) 0.40166(14) 0.0488(4) Uani 1 1 d .
C5 C 0.06338(17) 0.82852(16) 0.71431(15) 0.0506(4) Uani 1 1 d .
C6 C 0.32584(17) 0.60357(15) 0.26253(16) 0.0524(4) Uani 1 1 d .
C8 C 0.22574(17) 0.81125(15) 0.48491(14) 0.0505(4) Uani 1 1 d .
H8 H 0.2794 0.7334 0.5179 0.061 Uiso 1 1 calc R
C10 C 0.49398(18) 0.84679(18) 0.37669(17) 0.0615(4) Uani 1 1 d .
H10 H 0.5254 0.7659 0.4107 0.074 Uiso 1 1 calc R
C11 C 0.0021(2) 0.90863(18) 0.82148(16) 0.0653(5) Uani 1 1 d .
H11 H 0.0097 0.9975 0.8125 0.078 Uiso 1 1 calc R
C12 C 0.2980(2) 1.01288(16) 0.35002(16) 0.0557(4) Uani 1 1 d .
H12 H 0.194(2) 1.0445(16) 0.3661(17) 0.064(5) Uiso 1 1 d .
C13 C 0.4038(2) 1.08616(18) 0.27492(18) 0.0667(5) Uani 1 1 d .
H13 H 0.3730 1.1670 0.2403 0.080 Uiso 1 1 calc R
C15 C 0.0471(2) 0.69659(17) 0.73048(17) 0.0637(5) Uani 1 1 d .
H15 H 0.0845 0.6414 0.6595 0.076 Uiso 1 1 calc R
C16 C 0.36478(19) 0.48928(16) 0.32990(18) 0.0598(4) Uani 1 1 d .
C17 C 0.4205(2) 0.65266(19) 0.15044(17) 0.0667(5) Uani 1 1 d .
C18 C 0.5088(2) 0.4252(2) 0.2839(2) 0.0799(6) Uani 1 1 d .
H18 H 0.5400 0.3495 0.3271 0.096 Uiso 1 1 calc R
C19 C -0.0813(2) 0.7262(2) 0.95707(19) 0.0794(6) Uani 1 1 d .
H19 H -0.1271 0.6921 1.0387 0.095 Uiso 1 1 calc R
C20 C 0.5993(2) 0.9204(2) 0.3015(2) 0.0734(5) Uani 1 1 d .
H20 H 0.7010 0.8887 0.2851 0.088 Uiso 1 1 calc R
C21 C -0.0246(2) 0.6467(2) 0.85188(19) 0.0733(5) Uani 1 1 d .
H21 H -0.0340 0.5582 0.8616 0.088 Uiso 1 1 calc R
C22 C 0.5545(2) 1.0400(2) 0.2511(2) 0.0735(5) Uani 1 1 d .
H22 H 0.6255 1.0897 0.2011 0.088 Uiso 1 1 calc R
C23 C 0.2569(2) 0.43553(19) 0.4455(2) 0.0814(6) Uani 1 1 d .
H23A H 0.2764 0.4609 0.5257 0.122 Uiso 1 1 calc GR
H23B H 0.2696 0.3421 0.4420 0.122 Uiso 1 1 calc GR
H23C H 0.1558 0.4692 0.4427 0.122 Uiso 1 1 calc GR
C24 C -0.0697(2) 0.8577(2) 0.94076(18) 0.0809(6) Uani 1 1 d .
H24 H -0.1109 0.9128 1.0113 0.097 Uiso 1 1 calc R
C25 C 0.5621(2) 0.5824(3) 0.1087(2) 0.0885(7) Uani 1 1 d .
H25 H 0.6285 0.6109 0.0340 0.106 Uiso 1 1 calc R
C26 C 0.6062(2) 0.4721(3) 0.1751(3) 0.0936(8) Uani 1 1 d .
H26 H 0.7027 0.4284 0.1465 0.112 Uiso 1 1 calc R
C27 C 0.3718(3) 0.7740(2) 0.0782(2) 0.0927(7) Uani 1 1 d .
H27A H 0.2839 0.7623 0.0494 0.139 Uiso 1 1 calc GR
H27B H 0.4512 0.7904 0.0032 0.139 Uiso 1 1 calc GR
H27C H 0.3492 0.8467 0.1359 0.139 Uiso 1 1 calc GR

loop_
_atom_site_aniso_label
_atom_site_aniso_U_11
_atom_site_aniso_U_22
_atom_site_aniso_U_33
_atom_site_aniso_U_23
_atom_site_aniso_U_13
_atom_site_aniso_U_12
N0AA 0.0561(8) 0.0556(8) 0.0690(9) -0.0032(7) -0.0126(7) 0.0018(6)
N1 0.0511(7) 0.0464(7) 0.0522(7) -0.0043(6) -0.0129(6) -0.0004(5)
N2 0.0624(9) 0.0574(8) 0.0733(10) -0.0043(7) -0.0259(7) -0.0037(7)
N3 0.0593(9) 0.0628(9) 0.0865(11) -0.0031(8) -0.0253(8) -0.0004(7)
N4 0.0826(10) 0.0491(7) 0.0448(7) -0.0037(6) 0.0015(7) -0.0052(7)
C0AA 0.0510(8) 0.0404(7) 0.0469(8) 0.0018(6) -0.0050(6) -0.0008(6)
C3 0.0504(8) 0.0561(9) 0.0387(7) -0.0032(7) -0.0105(6) -0.0029(7)
C5 0.0500(8) 0.0573(9) 0.0438(8) 0.0008(7) -0.0101(6) -0.0075(7)
C6 0.0520(9) 0.0526(9) 0.0512(8) -0.0134(7) -0.0099(7) -0.0019(7)
C8 0.0563(9) 0.0482(8) 0.0430(8) -0.0021(6) -0.0080(7) 0.0005(7)
C10 0.0545(10) 0.0703(11) 0.0575(10) 0.0042(8) -0.0168(8) 0.0031(8)
C11 0.0831(12) 0.0665(11) 0.0469(9) -0.0082(8) -0.0088(8) -0.0216(9)
C12 0.0514(9) 0.0577(10) 0.0541(9) 0.0004(8) -0.0087(7) -0.0018(7)
C13 0.0737(12) 0.0592(10) 0.0648(11) 0.0068(9) -0.0137(9) -0.0093(9)
C15 0.0725(11) 0.0587(10) 0.0547(10) -0.0047(8) -0.0064(8) -0.0063(8)
C16 0.0599(10) 0.0536(9) 0.0657(10) -0.0116(8) -0.0189(8) 0.0036(7)
C17 0.0718(12) 0.0725(12) 0.0528(10) -0.0153(9) -0.0031(8) -0.0149(9)
C18 0.0688(12) 0.0764(13) 0.0949(15) -0.0232(11) -0.0301(12) 0.0162(10)
C19 0.0926(15) 0.0977(15) 0.0497(10) 0.0054(10) -0.0057(9) -0.0426(12)
C20 0.0461(9) 0.0960(15) 0.0739(12) 0.0026(11) -0.0101(8) -0.0052(9)
C21 0.0854(13) 0.0671(11) 0.0662(11) 0.0073(9) -0.0103(10) -0.0240(10)
C22 0.0623(11) 0.0842(13) 0.0716(12) 0.0082(10) -0.0076(9) -0.0215(10)
C23 0.0917(15) 0.0583(11) 0.0847(14) 0.0102(10) -0.0132(11) 0.0027(10)
C24 0.0992(15) 0.0939(15) 0.0475(10) -0.0146(10) 0.0002(10) -0.0336(12)
C25 0.0673(13) 0.1194(19) 0.0715(13) -0.0320(13) 0.0094(10) -0.0228(13)
C26 0.0538(11) 0.118(2) 0.1054(18) -0.0463(16) -0.0152(12) 0.0122(12)
C27 0.131(2) 0.0866(15) 0.0524(11) 0.0034(10) -0.0009(12) -0.0267(14)

loop_
_atom_type_symbol
_atom_type_description
_atom_type_scat_dispersion_real
_atom_type_scat_dispersion_imag
_atom_type_scat_source
C C 0.0033 0.0016 'International Tables Vol C Tables 4.2.6.8 and 6.1.1.4'
H H 0.0000 0.0000 'International Tables Vol C Tables 4.2.6.8 and 6.1.1.4'
N N 0.0061 0.0033 'International Tables Vol C Tables 4.2.6.8 and 6.1.1.4'

loop_
_geom_angle_atom_site_label_1
_geom_angle_atom_site_label_2
_geom_angle_atom_site_label_3
_geom_angle
C0AA N0AA N3 106.18(13)
N2 N1 C6 121.14(13)
C0AA N1 N2 108.37(12)
C0AA N1 C6 130.37(13)
N3 N2 N1 106.34(14)
N2 N3 N0AA 110.77(14)
C5 N4 H4 117.9
C5 N4 C8 124.15(13)
C8 N4 H4 117.9
N0AA C0AA N1 108.33(14)
N0AA C0AA C8 127.11(14)
N1 C0AA C8 124.53(13)
C10 C3 C8 120.86(14)
C10 C3 C12 118.87(15)
C12 C3 C8 120.26(14)
N4 C5 C11 118.23(15)
N4 C5 C15 123.65(15)
C11 C5 C15 118.11(15)
C16 C6 N1 118.72(14)
C16 C6 C17 123.90(15)
C17 C6 N1 117.37(15)
N4 C8 C0AA 112.29(13)
N4 C8 C3 109.90(13)
N4 C8 H8 107.9
C0AA C8 C3 110.74(12)
C0AA C8 H8 107.9
C3 C8 H8 107.9
C3 C10 H10 119.7
C3 C10 C20 120.65(16)
C20 C10 H10 119.7
C5 C11 H11 119.7
C24 C11 C5 120.64(17)
C24 C11 H11 119.7
C3 C12 H12 119.3(10)
C13 C12 C3 120.25(16)
C13 C12 H12 120.4(10)
C12 C13 H13 119.8
C22 C13 C12 120.31(17)
C22 C13 H13 119.8
C5 C15 H15 119.8
C21 C15 C5 120.46(17)
C21 C15 H15 119.8
C6 C16 C23 122.37(15)
C18 C16 C6 116.75(18)
C18 C16 C23 120.87(17)
C6 C17 C27 122.08(17)
C25 C17 C6 116.20(19)
C25 C17 C27 121.71(19)
C16 C18 H18 119.5
C26 C18 C16 120.9(2)
C26 C18 H18 119.5
C21 C19 H19 120.4
C21 C19 C24 119.17(17)
C24 C19 H19 120.4
C10 C20 H20 119.9
C22 C20 C10 120.23(17)
C22 C20 H20 119.9
C15 C21 H21 119.7
C19 C21 C15 120.69(18)
C19 C21 H21 119.7
C13 C22 H22 120.2
C20 C22 C13 119.68(17)
C20 C22 H22 120.2
C16 C23 H23A 109.5
C16 C23 H23B 109.5
C16 C23 H23C 109.5
H23A C23 H23B 109.5
H23A C23 H23C 109.5
H23B C23 H23C 109.5
C11 C24 C19 120.87(18)
C11 C24 H24 119.6
C19 C24 H24 119.6
C17 C25 H25 119.2
C26 C25 C17 121.5(2)
C26 C25 H25 119.2
C18 C26 H26 119.7
C25 C26 C18 120.61(19)
C25 C26 H26 119.7
C17 C27 H27A 109.5
C17 C27 H27B 109.5
C17 C27 H27C 109.5
H27A C27 H27B 109.5
H27A C27 H27C 109.5
H27B C27 H27C 109.5

loop_
_geom_bond_atom_site_label_1
_geom_bond_atom_site_label_2
_geom_bond_distance
N0AA N3 1.368(2)
N0AA C0AA 1.3146(19)
N1 N2 1.3575(18)
N1 C0AA 1.3474(19)
N1 C6 1.4421(19)
N2 N3 1.2909(19)
N4 H4 0.8600
N4 C5 1.388(2)
N4 C8 1.4437(19)
C0AA C8 1.508(2)
C3 C8 1.529(2)
C3 C10 1.380(2)
C3 C12 1.385(2)
C5 C11 1.390(2)
C5 C15 1.391(2)
C6 C16 1.394(2)
C6 C17 1.398(2)
C8 H8 0.9800
C10 H10 0.9300
C10 C20 1.383(3)
C11 H11 0.9300
C11 C24 1.377(2)
C12 H12 0.954(17)
C12 C13 1.383(2)
C13 H13 0.9300
C13 C22 1.377(3)
C15 H15 0.9300
C15 C21 1.390(2)
C16 C18 1.387(2)
C16 C23 1.502(3)
C17 C25 1.389(3)
C17 C27 1.504(3)
C18 H18 0.9300
C18 C26 1.379(3)
C19 H19 0.9300
C19 C21 1.366(3)
C19 C24 1.378(3)
C20 H20 0.9300
C20 C22 1.370(3)
C21 H21 0.9300
C22 H22 0.9300
C23 H23A 0.9600
C23 H23B 0.9600
C23 H23C 0.9600
C24 H24 0.9300
C25 H25 0.9300
C25 C26 1.371(3)
C26 H26 0.9300
C27 H27A 0.9600
C27 H27B 0.9600
C27 H27C 0.9600

loop_
_geom_torsion_atom_site_label_1
_geom_torsion_atom_site_label_2
_geom_torsion_atom_site_label_3
_geom_torsion_atom_site_label_4
_geom_torsion
N0AA C0AA C8 N4 16.2(2)
N0AA C0AA C8 C3 -107.05(17)
N1 N2 N3 N0AA 0.09(18)
N1 C0AA C8 N4 -165.66(13)
N1 C0AA C8 C3 71.07(18)
N1 C6 C16 C18 -178.04(15)
N1 C6 C16 C23 2.9(2)
N1 C6 C17 C25 178.98(16)
N1 C6 C17 C27 -1.5(3)
N2 N1 C0AA N0AA 0.14(17)
N2 N1 C0AA C8 -178.28(13)
N2 N1 C6 C16 -98.83(18)
N2 N1 C6 C17 80.56(19)
N3 N0AA C0AA N1 -0.08(17)
N3 N0AA C0AA C8 178.29(14)
N4 C5 C11 C24 -178.86(17)
N4 C5 C15 C21 178.31(16)
C0AA N0AA N3 N2 -0.01(18)
C0AA N1 N2 N3 -0.14(17)
C0AA N1 C6 C16 85.6(2)
C0AA N1 C6 C17 -95.0(2)
C3 C10 C20 C22 0.2(3)
C3 C12 C13 C22 -0.2(3)
C5 N4 C8 C0AA 81.47(19)
C5 N4 C8 C3 -154.78(15)
C5 C11 C24 C19 0.6(3)
C5 C15 C21 C19 0.5(3)
C6 N1 N2 N3 -176.56(14)
C6 N1 C0AA N0AA 176.11(15)
C6 N1 C0AA C8 -2.3(2)
C6 C16 C18 C26 -1.3(3)
C6 C17 C25 C26 -0.6(3)
C8 N4 C5 C11 169.78(16)
C8 N4 C5 C15 -10.4(3)
C8 C3 C10 C20 -179.90(16)
C8 C3 C12 C13 179.90(15)
C10 C3 C8 N4 121.94(16)
C10 C3 C8 C0AA -113.41(16)
C10 C3 C12 C13 -0.1(3)
C10 C20 C22 C13 -0.4(3)
C11 C5 C15 C21 -1.9(3)
C12 C3 C8 N4 -58.03(19)
C12 C3 C8 C0AA 66.62(18)
C12 C3 C10 C20 0.1(3)
C12 C13 C22 C20 0.4(3)
C15 C5 C11 C24 1.3(3)
C16 C6 C17 C25 -1.7(3)
C16 C6 C17 C27 177.87(18)
C16 C18 C26 C25 -0.9(3)
C17 C6 C16 C18 2.6(3)
C17 C6 C16 C23 -176.48(18)
C17 C25 C26 C18 1.9(3)
C21 C19 C24 C11 -2.1(3)
C23 C16 C18 C26 177.8(2)
C24 C19 C21 C15 1.5(3)
C27 C17 C25 C26 179.8(2)
